data_9010435
loop_
_publ_author_name
'Mills, S. J.'
'Birch, W. D.'
'Kolitsch, U.'
'Mumme, W. G.'
'Grey, I. E.'

_publ_section_title
;Lakebogaite, CaNaFe3+2H(UO2)2(PO4)4(OH)2(H2O)8, a new uranyl phosphate with a
 unique crystal structure from Victoria, Australia Locality: Upper Devonian
 granite, near Lake Boga, northern Victoria, Australia
;
_journal_name_full 'American Mineralogist'
_journal_page_first 691
_journal_page_last 697
_journal_paper_doi 10.2138/am.2008.2706
_journal_volume 93
_journal_year 2008
_chemical_compound_source 'Upper Devonian granite, near Lake Boga, northern Victoria, Australia'
_chemical_formula_sum 'Al0.09 Ca0.87 Fe1.91 H15.72 Na1.13 O29 P4 U1.888'
_chemical_name_mineral Lakebogaite
_space_group_IT_number 9
_symmetry_space_group_name_Hall 'C -2yc'
_symmetry_space_group_name_H-M 'C 1 c 1'
_cell_angle_alpha 90
_cell_angle_beta 115.692
_cell_angle_gamma 90
_cell_formula_units_Z 4
_cell_length_a 19.6441
_cell_length_b 7.0958
_cell_length_c 18.7029
_cell_volume 2349.273
_database_code_amcsd 0004567
_exptl_crystal_density_diffrn 3.458
_cod_original_formula_sum 'U1.888 Fe1.91 Al.09 P4 Ca.87 Na1.13 O29 H15.72'
_cod_database_code 9010435

loop_
_space_group_symop_operation_xyz
x,y,z
1/2+x,1/2+y,z
x,-y,1/2+z
1/2+x,1/2-y,1/2+z

loop_
_atom_site_aniso_label
_atom_site_aniso_U_11
_atom_site_aniso_U_22
_atom_site_aniso_U_33
_atom_site_aniso_U_12
_atom_site_aniso_U_13
_atom_site_aniso_U_23
U1 0.00300 0.01100 0.00400 0.00000 0.00100 -0.00100
U2 0.01400 0.02500 0.01200 -0.00100 0.00800 -0.00200
Fe1 0.01200 0.01900 0.01100 -0.00100 0.00700 -0.00100
Fe2 0.00900 0.01600 0.01000 0.00300 0.00500 -0.00100
Al2 0.00900 0.01600 0.01000 0.00300 0.00500 -0.00100
P1 0.01100 0.02400 0.00400 0.00300 0.00500 0.00000
P2 0.00700 0.02000 0.00700 0.00300 0.00400 0.00200
P3 0.00400 0.02500 0.00400 -0.00200 0.00200 -0.00500
P4 0.01500 0.02200 0.01400 -0.00200 0.00600 -0.00300
Ca1 0.01600 0.01700 0.01700 0.00500 0.01300 0.00000
Na1 0.01600 0.01700 0.01700 0.00500 0.01300 0.00000
Na2 0.03200 0.03500 0.04800 0.01200 0.02400 0.01900

loop_
_atom_site_label
_atom_site_fract_x
_atom_site_fract_y
_atom_site_fract_z
_atom_site_occupancy
_atom_site_U_iso_or_equiv
_atom_site_type_symbol
_atom_site_attached_hydrogens
U1 0.03220 0.50940 0.16510 0.88800 0.00600 U 0
U2 0.95930 0.50140 0.83780 1.00000 0.01600 U 0
Fe1 0.24710 0.73260 0.50220 1.00000 0.01300 Fe 0
Fe2 0.24590 0.23020 0.50320 0.91000 0.01100 Fe 0
Al2 0.24590 0.23020 0.50320 0.09000 0.01100 Al 0
P1 0.37110 0.97730 0.47420 1.00000 0.01300 P 0
P2 0.62250 0.98820 0.53230 1.00000 0.01100 P 0
P3 0.15210 0.47030 0.34170 1.00000 0.01100 P 0
P4 0.83850 0.49400 0.65950 1.00000 0.01700 P 0
Ca1 0.26780 0.23110 0.29900 0.87000 0.01400 Ca 0
Na1 0.26780 0.23110 0.29900 0.13000 0.01400 Na 0
Na2 0.71590 0.74050 0.69130 1.00000 0.03600 Na 0
O1 0.33700 0.14600 0.49670 1.00000 0.01900 O 0
O2 0.44630 0.92230 0.54090 1.00000 0.01600 O 0
O3 0.31650 0.80690 0.45280 1.00000 0.01800 O 0
O4 0.37980 0.03520 0.39750 1.00000 0.01700 O 0
O5 0.61020 0.94060 0.60380 1.00000 0.01800 O 0
O6 0.65370 0.81580 0.50980 1.00000 0.02300 O 0
O7 0.67500 0.15680 0.54990 1.00000 0.01600 O 0
O8 0.54600 0.04150 0.46240 1.00000 0.02700 O 0
O9 0.16450 0.49200 0.26750 1.00000 0.01300 O 0
O10 0.17490 0.64330 0.39530 1.00000 0.01400 O 0
O11 0.19810 0.29670 0.38680 1.00000 0.01700 O 0
O12 0.06500 0.43590 0.30970 1.00000 0.01400 O 0
O13 0.81880 0.32060 0.61100 1.00000 0.02200 O 0
O14 0.79080 0.66200 0.61950 1.00000 0.01900 O 0
O15 0.92510 0.53290 0.69250 1.00000 0.01500 O 0
O16 0.83210 0.46030 0.73990 1.00000 0.01900 O 0
O17 0.03600 0.75020 0.18700 1.00000 0.02500 O 0
O18 0.02920 0.26060 0.14540 1.00000 0.02100 O 0
O19 0.95260 0.75090 0.84600 1.00000 0.03600 O 0
O20 0.96560 0.24920 0.82590 1.00000 0.03300 O 0
O-H1 0.29180 0.48090 0.52840 1.00000 0.01800 O 1
O-H2 0.19710 0.97980 0.47330 1.00000 0.01700 O 1
Wat1 0.34900 0.47150 0.39070 1.00000 0.04800 O 2
Wat2 0.21120 0.92410 0.30210 1.00000 0.03100 O 2
Wat3 0.29580 0.46790 0.21520 1.00000 0.04600 O 2
Wat4 0.17060 0.11250 0.16140 1.00000 0.04400 O 2
Wat5 0.55190 0.47960 0.45870 1.00000 0.01100 O 2
Wat6 0.45460 0.50830 0.52480 1.00000 0.05700 O 2
Wat7 0.41600 0.48940 0.68190 1.00000 0.02400 O 2

loop_
_cod_changelog_entry_id
_cod_changelog_entry_author
_cod_changelog_entry_date
_cod_changelog_entry_text
1
;cod-tools version 3.8.0
Id: cif_guess_AMCSD_atom_types 9581 2023-05-17 12:35:41Z saulius
;
2023-05-18T11:40:59+03:00
;Derived atom types and hydrogen counts
from atom names that follow the AMCSD naming convention
(Wat == water, O-H == hydroxyl).
;

loop_
_cod_related_entry_id
_cod_related_entry_database
_cod_related_entry_code
1 AMCSD 0004567
